data_4027032
loop_
_publ_author_name
'Ulf Scheffler'
'Rainer Mahrwald'

_publ_section_title
;
 Histidine-Catalyzed Asymmetric Aldol Addition of Enolizable Aldehydes:
 Insights into its Mechanism
;
_journal_name_full 'Journal of Organic Chemistry'
_journal_page_first 2310
_journal_page_last 2330
_journal_paper_doi 10.1021/jo202558f
_journal_volume 77
_journal_year 2012
_chemical_absolute_configuration syn
_chemical_formula_moiety 'C12 H22 O6'
_chemical_formula_sum 'C12 H22 O6'
_chemical_formula_weight 262.30
_chemical_name_systematic
; 
 ? 
;
_space_group_IT_number 4
_symmetry_cell_setting monoclinic
_symmetry_Int_Tables_number 4
_symmetry_space_group_name_Hall 'P 2yb'
_symmetry_space_group_name_H-M 'P 1 21 1'
_atom_sites_solution_hydrogens geom
_atom_sites_solution_primary direct
_atom_sites_solution_secondary difmap
_audit_creation_method SHELXL-97
_cell_angle_alpha 90.00
_cell_angle_beta 93.655(18)
_cell_angle_gamma 90.00
_cell_formula_units_Z 2
_cell_length_a 7.6824(12)
_cell_length_b 8.4578(16)
_cell_length_c 10.8731(17)
_cell_measurement_reflns_used 7433
_cell_measurement_temperature 100(2)
_cell_measurement_theta_max 52.1
_cell_measurement_theta_min 3.3
_cell_volume 705.1(2)
_computing_cell_refinement 'STOE X-AREA'
_computing_data_collection 'STOE X-AREA'
_computing_data_reduction XPREP
_computing_structure_refinement 'SHELXL-97 (Sheldrick, 1997)'
_computing_structure_solution 'SHELXS-97 (Sheldrick, 1990)'
_diffrn_ambient_temperature 100(2)
_diffrn_measured_fraction_theta_full 0.981
_diffrn_measured_fraction_theta_max 0.981
_diffrn_measurement_device_type 'STOE IPDS 1'
_diffrn_measurement_method 'rotation method'
_diffrn_radiation_monochromator graphite
_diffrn_radiation_source 'fine-focus sealed tube'
_diffrn_radiation_type MoK\a
_diffrn_radiation_wavelength 0.71073
_diffrn_reflns_av_R_equivalents 0.0538
_diffrn_reflns_av_sigmaI/netI 0.0177
_diffrn_reflns_limit_h_max 9
_diffrn_reflns_limit_h_min -9
_diffrn_reflns_limit_k_max 10
_diffrn_reflns_limit_k_min 0
_diffrn_reflns_limit_l_max 13
_diffrn_reflns_limit_l_min 0
_diffrn_reflns_number 1437
_diffrn_reflns_theta_full 25.87
_diffrn_reflns_theta_max 25.87
_diffrn_reflns_theta_min 3.35
_diffrn_standards_decay_% 'no decay'
_exptl_absorpt_coefficient_mu 0.098
_exptl_absorpt_correction_type none
_exptl_crystal_colour colorless
_exptl_crystal_density_diffrn 1.236
_exptl_crystal_description paralelipipedic
_exptl_crystal_F_000 284
_exptl_crystal_size_max 0.52
_exptl_crystal_size_mid 0.16
_exptl_crystal_size_min 0.14
_refine_diff_density_max 0.399
_refine_diff_density_min -0.293
_refine_diff_density_rms 0.051
_refine_ls_extinction_method none
_refine_ls_goodness_of_fit_ref 1.095
_refine_ls_hydrogen_treatment constr
_refine_ls_matrix_type full
_refine_ls_number_parameters 168
_refine_ls_number_reflns 1437
_refine_ls_number_restraints 1
_refine_ls_restrained_S_all 1.095
_refine_ls_R_factor_all 0.0505
_refine_ls_R_factor_gt 0.0485
_refine_ls_shift/su_max 0.000
_refine_ls_shift/su_mean 0.000
_refine_ls_structure_factor_coef Fsqd
_refine_ls_weighting_details 'calc w=1/[\s^2^(Fo^2^)+(0.0893P)^2^+0.2342P] where P=(Fo^2^+2Fc^2^)/3'
_refine_ls_weighting_scheme calc
_refine_ls_wR_factor_gt 0.1254
_refine_ls_wR_factor_ref 0.1273
_reflns_number_gt 1363
_reflns_number_total 1437
_reflns_threshold_expression >2sigma(I)
_cod_data_source_file jo202558f_38.cif
_cod_data_source_block c:167R
_cod_original_sg_symbol_H-M 'P 21'
_cod_database_code 4027032

loop_
_symmetry_equiv_pos_as_xyz
'x, y, z'
'-x, y+1/2, -z'

loop_
_atom_site_label
_atom_site_type_symbol
_atom_site_fract_x
_atom_site_fract_y
_atom_site_fract_z
_atom_site_U_iso_or_equiv
_atom_site_adp_type
_atom_site_occupancy
_atom_site_symmetry_multiplicity
_atom_site_calc_flag
_atom_site_refinement_flags
_atom_site_disorder_assembly
_atom_site_disorder_group
O1 O 0.3223(3) 0.4476(3) 0.8092(2) 0.0350(5) Uani 1 1 d . . .
O2 O 0.1470(2) 0.6235(2) 0.90017(17) 0.0237(4) Uani 1 1 d . . .
O3 O -0.1699(3) 0.6475(3) 0.7785(2) 0.0317(5) Uani 1 1 d . . .
H3 H -0.0987 0.7223 0.7890 0.047 Uiso 1 1 calc R . .
O4 O -0.1527(3) 0.2219(3) 0.74788(17) 0.0275(5) Uani 1 1 d . A .
O5 O -0.2367(4) 0.2887(4) 0.55235(19) 0.0522(8) Uani 1 1 d . A .
O6 O 0.0630(3) 0.4425(3) 1.10964(18) 0.0347(5) Uani 1 1 d . . .
H6 H 0.1204 0.5266 1.1193 0.052 Uiso 1 1 calc R . .
C1 C 0.3223(3) 0.5997(4) 0.8641(3) 0.0288(6) Uani 1 1 d . . .
C2 C 0.0486(3) 0.4795(3) 0.8845(2) 0.0213(6) Uani 1 1 d . . .
C3 C 0.1914(4) 0.3581(4) 0.8653(3) 0.0314(7) Uani 1 1 d . . .
H3A H 0.2370 0.3127 0.9449 0.038 Uiso 1 1 calc R . .
H3B H 0.1473 0.2714 0.8106 0.038 Uiso 1 1 calc R . .
C4 C -0.0772(4) 0.5025(4) 0.7706(2) 0.0235(6) Uani 1 1 d . . .
H4 H -0.0085 0.5051 0.6956 0.028 Uiso 1 1 calc R . .
C5 C -0.2219(3) 0.3790(4) 0.7517(2) 0.0241(6) Uani 1 1 d . A .
H5 H -0.3037 0.3873 0.8193 0.029 Uiso 1 1 calc R . .
C6 C -0.1898(7) 0.1570(5) 0.6266(3) 0.0542(11) Uani 1 1 d . . .
C7 C -0.3230(4) 0.3965(4) 0.6269(3) 0.0351(7) Uani 1 1 d . . .
H7A H -0.4472 0.3676 0.6322 0.042 Uiso 1 1 calc R A .
H7B H -0.3155 0.5059 0.5952 0.042 Uiso 1 1 calc R . .
C8A C 0.0105(13) 0.1098(12) 0.5878(8) 0.050(2) Uiso 0.494(14) 1 d P A 1
H8A1 H 0.0050 0.0719 0.5024 0.060 Uiso 0.494(14) 1 calc PR A 1
H8A2 H 0.0582 0.0264 0.6427 0.060 Uiso 0.494(14) 1 calc PR A 1
H8A3 H 0.0857 0.2033 0.5954 0.060 Uiso 0.494(14) 1 calc PR A 1
C9A C -0.2958(14) 0.0300(11) 0.6141(9) 0.047(2) Uiso 0.494(14) 1 d P A 1
H9A1 H -0.4089 0.0553 0.6461 0.057 Uiso 0.494(14) 1 calc PR A 1
H9A2 H -0.2430 -0.0592 0.6603 0.057 Uiso 0.494(14) 1 calc PR A 1
H9A3 H -0.3126 0.0017 0.5267 0.057 Uiso 0.494(14) 1 calc PR A 1
C8B C -0.0673(16) 0.0639(14) 0.5812(9) 0.061(3) Uiso 0.506(14) 1 d P A 2
H8B1 H -0.1129 0.0174 0.5031 0.073 Uiso 0.506(14) 1 calc PR A 2
H8B2 H -0.0363 -0.0206 0.6402 0.073 Uiso 0.506(14) 1 calc PR A 2
H8B3 H 0.0365 0.1271 0.5672 0.073 Uiso 0.506(14) 1 calc PR A 2
C9B C -0.3636(13) 0.0478(11) 0.6490(9) 0.046(2) Uiso 0.506(14) 1 d P A 2
H9B1 H -0.4161 0.0120 0.5694 0.055 Uiso 0.506(14) 1 calc PR A 2
H9B2 H -0.4487 0.1109 0.6912 0.055 Uiso 0.506(14) 1 calc PR A 2
H9B3 H -0.3290 -0.0441 0.6997 0.055 Uiso 0.506(14) 1 calc PR A 2
C10 C -0.0487(3) 0.4534(4) 1.0006(2) 0.0255(6) Uani 1 1 d . . .
H10A H -0.1312 0.5419 1.0096 0.031 Uiso 1 1 calc R . .
H10B H -0.1177 0.3549 0.9911 0.031 Uiso 1 1 calc R . .
C11 C 0.3630(5) 0.7215(5) 0.7689(3) 0.0446(8) Uani 1 1 d . . .
H11A H 0.4826 0.7063 0.7448 0.067 Uiso 1 1 calc R . .
H11B H 0.3514 0.8276 0.8037 0.067 Uiso 1 1 calc R . .
H11C H 0.2814 0.7098 0.6965 0.067 Uiso 1 1 calc R . .
C12 C 0.4452(4) 0.6065(5) 0.9785(3) 0.0396(8) Uani 1 1 d . . .
H12A H 0.4203 0.5182 1.0331 0.059 Uiso 1 1 calc R . .
H12B H 0.4289 0.7066 1.0215 0.059 Uiso 1 1 calc R . .
H12C H 0.5659 0.5989 0.9549 0.059 Uiso 1 1 calc R . .

loop_
_atom_site_aniso_label
_atom_site_aniso_U_11
_atom_site_aniso_U_22
_atom_site_aniso_U_33
_atom_site_aniso_U_23
_atom_site_aniso_U_13
_atom_site_aniso_U_12
O1 0.0219(9) 0.0375(12) 0.0464(13) -0.0142(11) 0.0078(8) -0.0011(9)
O2 0.0171(9) 0.0208(10) 0.0333(10) -0.0025(8) 0.0020(7) -0.0010(7)
O3 0.0288(11) 0.0255(10) 0.0391(11) 0.0039(9) -0.0102(8) 0.0026(9)
O4 0.0337(11) 0.0289(11) 0.0189(9) -0.0048(8) -0.0060(7) -0.0009(9)
O5 0.090(2) 0.0487(15) 0.0171(10) -0.0008(11) -0.0024(11) 0.0035(15)
O6 0.0481(13) 0.0286(10) 0.0251(10) 0.0048(9) -0.0141(9) -0.0057(10)
C1 0.0162(12) 0.0322(15) 0.0382(15) -0.0083(13) 0.0027(11) -0.0009(11)
C2 0.0196(12) 0.0215(13) 0.0223(12) -0.0019(10) -0.0020(10) 0.0004(10)
C3 0.0218(14) 0.0255(15) 0.0466(16) -0.0082(13) -0.0010(12) 0.0015(12)
C4 0.0221(13) 0.0277(13) 0.0204(12) 0.0018(10) 0.0001(9) -0.0004(11)
C5 0.0224(13) 0.0314(14) 0.0183(11) -0.0012(11) -0.0003(9) -0.0004(12)
C6 0.101(3) 0.0387(19) 0.0203(15) -0.0122(14) -0.0138(16) 0.007(2)
C7 0.0335(16) 0.0430(19) 0.0274(14) 0.0010(13) -0.0088(12) -0.0045(14)
C10 0.0260(13) 0.0309(14) 0.0190(11) 0.0031(11) -0.0032(10) -0.0042(12)
C11 0.0431(18) 0.047(2) 0.0451(18) 0.0008(17) 0.0168(15) -0.0094(17)
C12 0.0215(14) 0.0458(19) 0.0507(18) -0.0142(16) -0.0049(12) 0.0021(14)

loop_
_atom_type_symbol
_atom_type_description
_atom_type_scat_dispersion_real
_atom_type_scat_dispersion_imag
_atom_type_scat_source
C C 0.0033 0.0016 'International Tables Vol C Tables 4.2.6.8 and 6.1.1.4'
H H 0.0000 0.0000 'International Tables Vol C Tables 4.2.6.8 and 6.1.1.4'
O O 0.0106 0.0060 'International Tables Vol C Tables 4.2.6.8 and 6.1.1.4'

loop_
_geom_angle_atom_site_label_1
_geom_angle_atom_site_label_2
_geom_angle_atom_site_label_3
_geom_angle
C1 O1 C3 106.4(2)
C2 O2 C1 110.0(2)
C4 O3 H3 109.5
C5 O4 C6 109.1(2)
C6 O5 C7 107.1(2)
C10 O6 H6 109.5
O1 C1 O2 105.4(2)
O1 C1 C11 109.0(3)
O2 C1 C11 109.2(3)
O1 C1 C12 111.3(3)
O2 C1 C12 108.4(2)
C11 C1 C12 113.1(3)
O2 C2 C10 107.8(2)
O2 C2 C3 102.1(2)
C10 C2 C3 114.2(2)
O2 C2 C4 106.7(2)
C10 C2 C4 111.7(2)
C3 C2 C4 113.4(2)
O1 C3 C2 103.5(2)
O1 C3 H3A 111.1
C2 C3 H3A 111.1
O1 C3 H3B 111.1
C2 C3 H3B 111.1
H3A C3 H3B 109.0
O3 C4 C5 103.6(2)
O3 C4 C2 110.7(2)
C5 C4 C2 115.9(2)
O3 C4 H4 108.8
C5 C4 H4 108.8
C2 C4 H4 108.8
O4 C5 C7 103.5(2)
O4 C5 C4 111.7(2)
C7 C5 C4 112.2(2)
O4 C5 H5 109.8
C7 C5 H5 109.8
C4 C5 H5 109.8
C8B C6 C9A 85.9(7)
C8B C6 O5 114.3(6)
C9A C6 O5 116.1(5)
C8B C6 O4 117.2(6)
C9A C6 O4 118.6(5)
O5 C6 O4 104.6(3)
C8B C6 C9B 108.5(7)
O5 C6 C9B 110.3(4)
O4 C6 C9B 101.1(4)
C9A C6 C8A 110.1(6)
O5 C6 C8A 104.5(4)
O4 C6 C8A 101.0(4)
C9B C6 C8A 132.0(5)
O5 C7 C5 102.5(2)
O5 C7 H7A 111.3
C5 C7 H7A 111.3
O5 C7 H7B 111.3
C5 C7 H7B 111.3
H7A C7 H7B 109.2
C6 C8A H8A1 109.5
C6 C8A H8A2 109.5
C6 C8A H8A3 109.5
C6 C9A H9A1 109.5
C6 C9A H9A2 109.5
C6 C9A H9A3 109.5
C6 C8B H8B1 109.5
C6 C8B H8B2 109.5
H8B1 C8B H8B2 109.5
C6 C8B H8B3 109.5
H8B1 C8B H8B3 109.5
H8B2 C8B H8B3 109.5
C6 C9B H9B1 109.5
C6 C9B H9B2 109.5
H9B1 C9B H9B2 109.5
C6 C9B H9B3 109.5
H9B1 C9B H9B3 109.5
H9B2 C9B H9B3 109.5
O6 C10 C2 113.5(2)
O6 C10 H10A 108.9
C2 C10 H10A 108.9
O6 C10 H10B 108.9
C2 C10 H10B 108.9
H10A C10 H10B 107.7
C1 C11 H11A 109.5
C1 C11 H11B 109.5
H11A C11 H11B 109.5
C1 C11 H11C 109.5
H11A C11 H11C 109.5
H11B C11 H11C 109.5
C1 C12 H12A 109.5
C1 C12 H12B 109.5
H12A C12 H12B 109.5
C1 C12 H12C 109.5
H12A C12 H12C 109.5
H12B C12 H12C 109.5

loop_
_geom_bond_atom_site_label_1
_geom_bond_atom_site_label_2
_geom_bond_distance
O1 C1 1.418(4)
O1 C3 1.427(4)
O2 C2 1.438(3)
O2 C1 1.441(3)
O3 C4 1.423(4)
O3 H3 0.8400
O4 C5 1.433(4)
O4 C6 1.440(4)
O5 C6 1.409(5)
O5 C7 1.414(5)
O6 C10 1.421(3)
O6 H6 0.8400
C1 C11 1.507(5)
C1 C12 1.513(4)
C2 C10 1.524(4)
C2 C3 1.526(4)
C2 C4 1.534(4)
C3 H3A 0.9900
C3 H3B 0.9900
C4 C5 1.529(4)
C4 H4 1.0000
C5 C7 1.527(4)
C5 H5 1.0000
C6 C8B 1.345(11)
C6 C9A 1.350(10)
C6 C9B 1.655(11)
C6 C8A 1.670(10)
C7 H7A 0.9900
C7 H7B 0.9900
C8A H8A1 0.9800
C8A H8A2 0.9800
C8A H8A3 0.9800
C9A H9A1 0.9800
C9A H9A2 0.9800
C9A H9A3 0.9800
C8B H8B1 0.9800
C8B H8B2 0.9800
C8B H8B3 0.9800
C9B H9B1 0.9800
C9B H9B2 0.9800
C9B H9B3 0.9800
C10 H10A 0.9900
C10 H10B 0.9900
C11 H11A 0.9800
C11 H11B 0.9800
C11 H11C 0.9800
C12 H12A 0.9800
C12 H12B 0.9800
C12 H12C 0.9800
